data_4082756
loop_
_publ_author_name
'Matsumoto, Teruyuki'
'Sasamori, Takahiro'
'Miyake, Hideaki'
'Tokitoh, Norihiro'

_publ_section_title
;
 Synthesis of a Rhodium Carbonyl Phosphaalkenyl--Phosphido Complex: A
 Phosphorus Congener of Schiff Base Type N,N&#x2032;-Chelating Monoanionic
 Ligands
;
_journal_issue 6
_journal_name_full Organometallics
_journal_page_first 1341
_journal_paper_doi 10.1021/om500065n
_journal_volume 33
_journal_year 2014
_chemical_formula_moiety 'C45 H63 O2 P2 Rh, 0.5(C6 H6), 0.5(C6 H14),'
_chemical_formula_sum 'C51 H73 O2 P2 Rh'
_chemical_formula_weight 882.94
_chemical_name_systematic
; 
 ? 
;
_space_group_IT_number 2
_symmetry_cell_setting triclinic
_symmetry_Int_Tables_number 2
_symmetry_space_group_name_Hall '-P 1'
_symmetry_space_group_name_H-M 'P -1'
_atom_sites_solution_hydrogens geom
_atom_sites_solution_primary direct
_atom_sites_solution_secondary difmap
_audit_creation_method SHELXL-97
_cell_angle_alpha 111.9108(12)
_cell_angle_beta 93.5674(12)
_cell_angle_gamma 106.4291(16)
_cell_formula_units_Z 2
_cell_length_a 9.6326(2)
_cell_length_b 15.2660(4)
_cell_length_c 18.9224(6)
_cell_measurement_temperature 103(2)
_cell_volume 2431.76(12)
_computing_cell_refinement HKL2000
_computing_data_collection CrystalClear
_computing_data_reduction HKL2000
_computing_molecular_graphics 'Yadokari-XG 2011 (Wakita Nemoto et al., 2011)'
_computing_publication_material 'Yadokari-XG 2011 (Wakita,Nemoto et al., 2011)'
_computing_structure_refinement 'SHELXL-97 (Sheldrick, 1997)'
_computing_structure_solution SIR2004
_diffrn_ambient_temperature 103(2)
_diffrn_detector_area_resol_mean 7.31
_diffrn_measured_fraction_theta_full 0.993
_diffrn_measured_fraction_theta_max 0.993
_diffrn_measurement_device_type Rigaku_Mercury_CCD
_diffrn_measurement_method 'Omega scans'
_diffrn_radiation_monochromator graphite
_diffrn_radiation_source 'fine-focus sealed tube'
_diffrn_radiation_type MoK\a
_diffrn_radiation_wavelength 0.71073
_diffrn_reflns_av_R_equivalents 0.0435
_diffrn_reflns_av_sigmaI/netI 0.0707
_diffrn_reflns_limit_h_max 11
_diffrn_reflns_limit_h_min -11
_diffrn_reflns_limit_k_max 18
_diffrn_reflns_limit_k_min -18
_diffrn_reflns_limit_l_max 22
_diffrn_reflns_limit_l_min -22
_diffrn_reflns_number 21712
_diffrn_reflns_theta_full 25.50
_diffrn_reflns_theta_max 25.50
_diffrn_reflns_theta_min 1.50
_exptl_absorpt_coefficient_mu 0.453
_exptl_absorpt_correction_T_max 0.9865
_exptl_absorpt_correction_T_min 0.9561
_exptl_absorpt_correction_type multi-scan
_exptl_absorpt_process_details
;
 MULABS - Empirical Correction for Absorption Anisotropy.
 Blessing, R. H., Acta Cryst., A51, 33-38 (1995).
;
_exptl_crystal_colour purple
_exptl_crystal_density_diffrn 1.206
_exptl_crystal_density_method 'not measured'
_exptl_crystal_description prism
_exptl_crystal_F_000 940
_exptl_crystal_size_max 0.10
_exptl_crystal_size_mid 0.05
_exptl_crystal_size_min 0.03
_refine_diff_density_max 0.639
_refine_diff_density_min -0.436
_refine_diff_density_rms 0.060
_refine_ls_extinction_method none
_refine_ls_goodness_of_fit_ref 1.013
_refine_ls_hydrogen_treatment constr
_refine_ls_matrix_type full
_refine_ls_number_parameters 585
_refine_ls_number_reflns 8996
_refine_ls_number_restraints 0
_refine_ls_restrained_S_all 1.013
_refine_ls_R_factor_all 0.0648
_refine_ls_R_factor_gt 0.0383
_refine_ls_shift/su_max 0.000
_refine_ls_shift/su_mean 0.000
_refine_ls_structure_factor_coef Fsqd
_refine_ls_weighting_details 'calc w=1/[\s^2^(Fo^2^)+(0.0280P)^2^+0.0000P] where P=(Fo^2^+2Fc^2^)/3'
_refine_ls_weighting_scheme calc
_refine_ls_wR_factor_gt 0.0723
_refine_ls_wR_factor_ref 0.0777
_reflns_number_gt 6602
_reflns_number_total 8996
_reflns_threshold_expression >2sigma(I)
_cod_data_source_file om500065n_si_003.cif
_cod_data_source_block compound6
_cod_original_cell_volume 2431.76(11)
_cod_original_sg_symbol_Hall ' -P 1 '
_cod_database_code 4082756

loop_
_symmetry_equiv_pos_as_xyz
'x, y, z'
'-x, -y, -z'

loop_
_atom_site_label
_atom_site_type_symbol
_atom_site_fract_x
_atom_site_fract_y
_atom_site_fract_z
_atom_site_U_iso_or_equiv
_atom_site_adp_type
_atom_site_occupancy
_atom_site_symmetry_multiplicity
_atom_site_calc_flag
_atom_site_refinement_flags
_atom_site_disorder_assembly
_atom_site_disorder_group
Rh1 Rh 0.23500(2) 0.166409(18) 0.249072(13) 0.02795(8) Uani 1 1 d . . .
C1 C 0.1418(3) 0.0836(2) 0.29766(19) 0.0421(8) Uani 1 1 d . . .
O1 O 0.0834(3) 0.0360(2) 0.32771(15) 0.0664(8) Uani 1 1 d . . .
C2 C 0.0851(4) 0.0955(2) 0.1570(2) 0.0496(9) Uani 1 1 d . . .
O2 O 0.0032(3) 0.05226(19) 0.10268(16) 0.0856(10) Uani 1 1 d . . .
P1 P 0.31408(8) 0.29829(5) 0.21641(4) 0.02521(17) Uani 1 1 d . . .
C3 C 0.4945(3) 0.38680(19) 0.24460(14) 0.0236(6) Uani 1 1 d . . .
C4 C 0.5297(3) 0.4577(2) 0.21118(16) 0.0303(7) Uani 1 1 d . . .
H1 H 0.4599 0.4513 0.1702 0.036 Uiso 1 1 calc R . .
C5 C 0.6602(3) 0.5350(2) 0.23588(16) 0.0335(7) Uani 1 1 d . . .
H2 H 0.6797 0.5809 0.2120 0.040 Uiso 1 1 calc R . .
C6 C 0.7648(3) 0.5468(2) 0.29573(16) 0.0343(7) Uani 1 1 d . . .
H3 H 0.8550 0.6010 0.3130 0.041 Uiso 1 1 calc R . .
C7 C 0.7379(3) 0.4807(2) 0.32965(16) 0.0283(6) Uani 1 1 d . . .
H4 H 0.8106 0.4894 0.3702 0.034 Uiso 1 1 calc R . .
C8 C 0.6035(3) 0.39886(19) 0.30595(15) 0.0245(6) Uani 1 1 d . . .
C9 C 0.5905(3) 0.33204(19) 0.34343(15) 0.0265(6) Uani 1 1 d . . .
H5 H 0.6697 0.3516 0.3846 0.032 Uiso 1 1 calc R . .
P2 P 0.45689(8) 0.22439(5) 0.32595(4) 0.02603(17) Uani 1 1 d . . .
C10 C 0.2441(3) 0.28419(19) 0.11827(15) 0.0237(6) Uani 1 1 d . . .
C11 C 0.1284(3) 0.32423(19) 0.11038(15) 0.0245(6) Uani 1 1 d . . .
C12 C 0.0694(3) 0.3088(2) 0.03662(15) 0.0261(6) Uani 1 1 d . . .
H6 H -0.0079 0.3345 0.0313 0.031 Uiso 1 1 calc R . .
C13 C 0.1152(3) 0.25845(19) -0.03022(15) 0.0243(6) Uani 1 1 d . . .
C14 C 0.2263(3) 0.2213(2) -0.02092(15) 0.0274(6) Uani 1 1 d . . .
H7 H 0.2600 0.1869 -0.0659 0.033 Uiso 1 1 calc R . .
C15 C 0.2928(3) 0.2313(2) 0.05084(15) 0.0253(6) Uani 1 1 d . A .
C16 C 0.0610(3) 0.3833(2) 0.17746(15) 0.0303(7) Uani 1 1 d . . .
C17 C 0.1770(3) 0.4751(2) 0.24192(16) 0.0372(7) Uani 1 1 d . . .
H8 H 0.2343 0.5184 0.2192 0.056 Uiso 1 1 calc R . .
H9 H 0.2431 0.4529 0.2675 0.056 Uiso 1 1 calc R . .
H10 H 0.1275 0.5123 0.2800 0.056 Uiso 1 1 calc R . .
C18 C -0.0308(3) 0.3141(2) 0.21172(17) 0.0363(7) Uani 1 1 d . . .
H11 H -0.1045 0.2564 0.1701 0.054 Uiso 1 1 calc R . .
H12 H -0.0806 0.3510 0.2499 0.054 Uiso 1 1 calc R . .
H13 H 0.0343 0.2911 0.2370 0.054 Uiso 1 1 calc R . .
C19 C -0.0473(4) 0.4263(2) 0.14890(17) 0.0449(9) Uani 1 1 d . . .
H14 H 0.0047 0.4715 0.1263 0.067 Uiso 1 1 calc R . .
H15 H -0.0866 0.4633 0.1927 0.067 Uiso 1 1 calc R . .
H16 H -0.1285 0.3714 0.1096 0.067 Uiso 1 1 calc R . .
C20 C 0.0418(3) 0.2458(2) -0.10951(15) 0.0303(7) Uani 1 1 d . . .
C21 C -0.1209(3) 0.1801(2) -0.12651(17) 0.0431(8) Uani 1 1 d . . .
H17 H -0.1698 0.2112 -0.0849 0.065 Uiso 1 1 calc R . .
H18 H -0.1263 0.1137 -0.1294 0.065 Uiso 1 1 calc R . .
H19 H -0.1702 0.1735 -0.1760 0.065 Uiso 1 1 calc R . .
C22 C 0.0469(3) 0.3480(2) -0.10808(16) 0.0397(8) Uani 1 1 d . . .
H20 H -0.0004 0.3806 -0.0662 0.059 Uiso 1 1 calc R . .
H21 H -0.0055 0.3385 -0.1579 0.059 Uiso 1 1 calc R . .
H22 H 0.1497 0.3901 -0.0992 0.059 Uiso 1 1 calc R . .
C23 C 0.1147(4) 0.1960(3) -0.17490(16) 0.0461(9) Uani 1 1 d . . .
H23 H 0.1114 0.1306 -0.1765 0.069 Uiso 1 1 calc R . .
H24 H 0.2175 0.2381 -0.1659 0.069 Uiso 1 1 calc R . .
H25 H 0.0622 0.1873 -0.2244 0.069 Uiso 1 1 calc R . .
C24 C 0.4136(3) 0.1785(2) 0.04296(16) 0.0374(8) Uani 1 1 d . . .
C25 C 0.3491(6) 0.0739(3) -0.0129(3) 0.0450(17) Uani 0.676(6) 1 d P A 1
H26 H 0.2856 0.0701 -0.0572 0.068 Uiso 0.676(6) 1 calc PR A 1
H27 H 0.2906 0.0343 0.0121 0.068 Uiso 0.676(6) 1 calc PR A 1
H28 H 0.4280 0.0475 -0.0309 0.068 Uiso 0.676(6) 1 calc PR A 1
C26 C 0.5360(5) 0.2369(4) 0.0054(3) 0.0465(17) Uani 0.676(6) 1 d P A 1
H29 H 0.5816 0.3070 0.0421 0.070 Uiso 0.676(6) 1 calc PR A 1
H30 H 0.4878 0.2338 -0.0430 0.070 Uiso 0.676(6) 1 calc PR A 1
H31 H 0.6120 0.2050 -0.0052 0.070 Uiso 0.676(6) 1 calc PR A 1
C27 C 0.5062(6) 0.1843(4) 0.1124(3) 0.0313(13) Uani 0.676(6) 1 d P A 1
H32 H 0.5492 0.2542 0.1496 0.047 Uiso 0.676(6) 1 calc PR A 1
H33 H 0.5853 0.1571 0.0961 0.047 Uiso 0.676(6) 1 calc PR A 1
H34 H 0.4446 0.1453 0.1369 0.047 Uiso 0.676(6) 1 calc PR A 1
C28 C 0.5253(3) 0.1822(2) 0.39576(15) 0.0254(6) Uani 1 1 d . . .
C29 C 0.6085(3) 0.1154(2) 0.37152(15) 0.0254(6) Uani 1 1 d . . .
C30 C 0.6896(3) 0.1036(2) 0.42821(16) 0.0288(7) Uani 1 1 d . . .
H35 H 0.7477 0.0612 0.4124 0.035 Uiso 1 1 calc R . .
C31 C 0.6911(3) 0.1501(2) 0.50683(16) 0.0305(7) Uani 1 1 d . B .
C32 C 0.6027(3) 0.2085(2) 0.52810(16) 0.0299(7) Uani 1 1 d . . .
H36 H 0.5991 0.2384 0.5816 0.036 Uiso 1 1 calc R . .
C33 C 0.5177(3) 0.22665(19) 0.47595(15) 0.0264(6) Uani 1 1 d . C .
C34 C 0.6162(3) 0.0544(2) 0.28541(16) 0.0313(7) Uani 1 1 d . . .
C35 C 0.6851(4) -0.0279(2) 0.27892(18) 0.0485(9) Uani 1 1 d . . .
H37 H 0.6258 -0.0736 0.2991 0.073 Uiso 1 1 calc R . .
H38 H 0.7858 0.0032 0.3091 0.073 Uiso 1 1 calc R . .
H39 H 0.6873 -0.0653 0.2244 0.073 Uiso 1 1 calc R . .
C36 C 0.7135(3) 0.1219(2) 0.25235(17) 0.0432(8) Uani 1 1 d . . .
H40 H 0.8107 0.1575 0.2862 0.065 Uiso 1 1 calc R . .
H41 H 0.6678 0.1705 0.2493 0.065 Uiso 1 1 calc R . .
H42 H 0.7244 0.0810 0.2003 0.065 Uiso 1 1 calc R . .
C37 C 0.4621(3) -0.0034(2) 0.23459(17) 0.0407(8) Uani 1 1 d . . .
H43 H 0.4032 -0.0461 0.2573 0.061 Uiso 1 1 calc R . .
H44 H 0.4708 -0.0451 0.1823 0.061 Uiso 1 1 calc R . .
H45 H 0.4137 0.0440 0.2317 0.061 Uiso 1 1 calc R . .
C38 C 0.7858(3) 0.1354(2) 0.56719(17) 0.0370(8) Uani 1 1 d . . .
C39 C 0.6898(7) 0.0828(6) 0.6085(4) 0.0392(19) Uani 0.494(6) 1 d P B 1
H46 H 0.6213 0.0186 0.5705 0.059 Uiso 0.494(6) 1 calc PR B 1
H47 H 0.6338 0.1244 0.6371 0.059 Uiso 0.494(6) 1 calc PR B 1
H48 H 0.7514 0.0709 0.6448 0.059 Uiso 0.494(6) 1 calc PR B 1
C40 C 0.8962(7) 0.2336(5) 0.6192(4) 0.050(3) Uani 0.494(6) 1 d P B 1
H49 H 0.9538 0.2633 0.5880 0.075 Uiso 0.494(6) 1 calc PR B 1
H50 H 0.9623 0.2238 0.6549 0.075 Uiso 0.494(6) 1 calc PR B 1
H51 H 0.8454 0.2784 0.6489 0.075 Uiso 0.494(6) 1 calc PR B 1
C41 C 0.8841(7) 0.0657(6) 0.5266(4) 0.044(2) Uani 0.494(6) 1 d P B 1
H52 H 0.8185 -0.0012 0.4916 0.067 Uiso 0.494(6) 1 calc PR B 1
H53 H 0.9468 0.0607 0.5668 0.067 Uiso 0.494(6) 1 calc PR B 1
H54 H 0.9461 0.0959 0.4970 0.067 Uiso 0.494(6) 1 calc PR B 1
C42 C 0.4261(3) 0.2945(2) 0.51524(16) 0.0334(7) Uani 1 1 d . . .
C43 C 0.5337(6) 0.3970(4) 0.5747(5) 0.0515(19) Uani 0.722(12) 1 d P C 1
H55 H 0.5990 0.4295 0.5476 0.077 Uiso 0.722(12) 1 calc PR C 1
H56 H 0.5927 0.3866 0.6130 0.077 Uiso 0.722(12) 1 calc PR C 1
H57 H 0.4772 0.4397 0.6011 0.077 Uiso 0.722(12) 1 calc PR C 1
C44 C 0.3254(7) 0.2446(5) 0.5578(5) 0.0500(18) Uani 0.722(12) 1 d P C 1
H58 H 0.3827 0.2250 0.5902 0.075 Uiso 0.722(12) 1 calc PR C 1
H59 H 0.2477 0.1852 0.5200 0.075 Uiso 0.722(12) 1 calc PR C 1
H60 H 0.2807 0.2916 0.5906 0.075 Uiso 0.722(12) 1 calc PR C 1
C45 C 0.3269(8) 0.3218(7) 0.4662(3) 0.055(2) Uani 0.722(12) 1 d P C 1
H61 H 0.3865 0.3560 0.4381 0.082 Uiso 0.722(12) 1 calc PR C 1
H62 H 0.2799 0.3662 0.5002 0.082 Uiso 0.722(12) 1 calc PR C 1
H63 H 0.2508 0.2608 0.4290 0.082 Uiso 0.722(12) 1 calc PR C 1
C46 C 0.9221(3) 0.5363(3) 0.55698(19) 0.0470(9) Uani 1 1 d . . .
H64 H 0.8682 0.5611 0.5958 0.056 Uiso 1 1 calc R . .
C47 C 0.9044(3) 0.4363(3) 0.52451(19) 0.0448(9) Uani 1 1 d . . .
H65 H 0.8391 0.3921 0.5415 0.054 Uiso 1 1 calc R . .
C48 C 0.9809(3) 0.3989(2) 0.46709(19) 0.0460(9) Uani 1 1 d . . .
H66 H 0.9670 0.3293 0.4444 0.055 Uiso 1 1 calc R . .
C49 C 0.4025(4) 0.6493(3) 0.1440(2) 0.0683(11) Uani 1 1 d . . .
H67 H 0.4501 0.6353 0.1840 0.102 Uiso 1 1 calc R . .
H68 H 0.3085 0.6576 0.1562 0.102 Uiso 1 1 calc R . .
H69 H 0.4668 0.7107 0.1423 0.102 Uiso 1 1 calc R . .
C50 C 0.3747(4) 0.5616(3) 0.0647(2) 0.0643(11) Uani 1 1 d . . .
H70 H 0.3080 0.5005 0.0670 0.077 Uiso 1 1 calc R . .
H71 H 0.3231 0.5756 0.0253 0.077 Uiso 1 1 calc R . .
C51 C 0.5115(4) 0.5409(3) 0.03826(18) 0.0542(10) Uani 1 1 d . . .
H72 H 0.5793 0.6029 0.0377 0.065 Uiso 1 1 calc R . .
H73 H 0.5616 0.5255 0.0772 0.065 Uiso 1 1 calc R . .
C52 C 0.3121(11) 0.0634(7) 0.0517(6) 0.049(3) Uani 0.324(6) 1 d P A 2
H74 H 0.2869 0.0798 0.1034 0.073 Uiso 0.324(6) 1 calc PR A 2
H75 H 0.3734 0.0204 0.0441 0.073 Uiso 0.324(6) 1 calc PR A 2
H76 H 0.2216 0.0284 0.0123 0.073 Uiso 0.324(6) 1 calc PR A 2
C53 C 0.4361(16) 0.1285(12) -0.0357(6) 0.072(5) Uani 0.324(6) 1 d P A 2
H77 H 0.3498 0.1157 -0.0730 0.108 Uiso 0.324(6) 1 calc PR A 2
H78 H 0.4498 0.0650 -0.0421 0.108 Uiso 0.324(6) 1 calc PR A 2
H79 H 0.5238 0.1714 -0.0447 0.108 Uiso 0.324(6) 1 calc PR A 2
C54 C 0.5393(15) 0.2181(9) 0.1044(8) 0.041(4) Uiso 0.324(6) 1 d P A 2
H80 H 0.5144 0.2559 0.1535 0.061 Uiso 0.324(6) 1 calc PR A 2
H81 H 0.6219 0.2624 0.0932 0.061 Uiso 0.324(6) 1 calc PR A 2
H82 H 0.5672 0.1629 0.1085 0.061 Uiso 0.324(6) 1 calc PR A 2
C55 C 0.9408(7) 0.1671(6) 0.5609(4) 0.050(2) Uani 0.506(6) 1 d P B 2
H83 H 0.9729 0.2376 0.5689 0.076 Uiso 0.506(6) 1 calc PR B 2
H84 H 0.9530 0.1261 0.5093 0.076 Uiso 0.506(6) 1 calc PR B 2
H85 H 1.0005 0.1590 0.6004 0.076 Uiso 0.506(6) 1 calc PR B 2
C56 C 0.7742(9) 0.2046(7) 0.6542(4) 0.068(3) Uani 0.506(6) 1 d P B 2
H86 H 0.6716 0.1850 0.6611 0.103 Uiso 0.506(6) 1 calc PR B 2
H87 H 0.8074 0.2750 0.6619 0.103 Uiso 0.506(6) 1 calc PR B 2
H88 H 0.8365 0.1956 0.6921 0.103 Uiso 0.506(6) 1 calc PR B 2
C57 C 0.7219(9) 0.0302(6) 0.5579(6) 0.072(3) Uani 0.506(6) 1 d P B 2
H89 H 0.6184 0.0164 0.5635 0.107 Uiso 0.506(6) 1 calc PR B 2
H90 H 0.7770 0.0198 0.5977 0.107 Uiso 0.506(6) 1 calc PR B 2
H91 H 0.7282 -0.0151 0.5064 0.107 Uiso 0.506(6) 1 calc PR B 2
C58 C 0.404(3) 0.289(2) 0.5946(10) 0.080(8) Uani 0.278(12) 1 d P C 2
H92 H 0.3474 0.2198 0.5856 0.120 Uiso 0.278(12) 1 calc PR C 2
H93 H 0.3515 0.3337 0.6211 0.120 Uiso 0.278(12) 1 calc PR C 2
H94 H 0.5009 0.3083 0.6268 0.120 Uiso 0.278(12) 1 calc PR C 2
C59 C 0.2698(15) 0.2533(16) 0.4670(8) 0.055(5) Uani 0.278(12) 1 d P C 2
H95 H 0.2238 0.1836 0.4593 0.082 Uiso 0.278(12) 1 calc PR C 2
H96 H 0.2751 0.2568 0.4165 0.082 Uiso 0.278(12) 1 calc PR C 2
H97 H 0.2109 0.2933 0.4944 0.082 Uiso 0.278(12) 1 calc PR C 2
C60 C 0.500(2) 0.3979(12) 0.5251(16) 0.079(7) Uani 0.278(12) 1 d P C 2
H98 H 0.4415 0.4398 0.5499 0.118 Uiso 0.278(12) 1 calc PR C 2
H99 H 0.5102 0.3992 0.4742 0.118 Uiso 0.278(12) 1 calc PR C 2
H100 H 0.5980 0.4238 0.5576 0.118 Uiso 0.278(12) 1 calc PR C 2

loop_
_atom_site_aniso_label
_atom_site_aniso_U_11
_atom_site_aniso_U_22
_atom_site_aniso_U_33
_atom_site_aniso_U_23
_atom_site_aniso_U_13
_atom_site_aniso_U_12
Rh1 0.02147(12) 0.02950(14) 0.03365(14) 0.01589(10) -0.00210(9) 0.00697(9)
C1 0.0263(17) 0.052(2) 0.054(2) 0.0309(18) -0.0019(15) 0.0113(16)
O1 0.0449(15) 0.0825(19) 0.094(2) 0.0683(18) 0.0083(14) 0.0109(14)
C2 0.059(2) 0.035(2) 0.051(2) 0.0217(17) -0.0160(19) 0.0090(17)
O2 0.078(2) 0.0516(17) 0.096(2) 0.0315(16) -0.0501(17) -0.0121(15)
P1 0.0228(4) 0.0287(4) 0.0260(4) 0.0123(3) 0.0021(3) 0.0104(3)
C3 0.0250(15) 0.0252(15) 0.0232(15) 0.0090(12) 0.0066(12) 0.0128(12)
C4 0.0308(16) 0.0302(17) 0.0285(16) 0.0093(13) 0.0055(13) 0.0117(13)
C5 0.0379(18) 0.0289(17) 0.0334(17) 0.0118(14) 0.0128(14) 0.0105(14)
C6 0.0276(16) 0.0293(17) 0.0378(18) 0.0059(14) 0.0065(14) 0.0078(13)
C7 0.0234(15) 0.0295(17) 0.0286(16) 0.0058(13) 0.0043(12) 0.0119(13)
C8 0.0206(14) 0.0244(15) 0.0275(15) 0.0064(12) 0.0055(12) 0.0115(12)
C9 0.0227(14) 0.0306(16) 0.0236(15) 0.0073(13) -0.0003(12) 0.0113(12)
P2 0.0225(4) 0.0301(4) 0.0262(4) 0.0113(3) -0.0001(3) 0.0109(3)
C10 0.0210(14) 0.0273(16) 0.0268(15) 0.0141(13) 0.0022(12) 0.0100(12)
C11 0.0217(14) 0.0269(16) 0.0275(16) 0.0136(13) 0.0050(12) 0.0084(12)
C12 0.0204(14) 0.0291(16) 0.0343(17) 0.0155(13) 0.0053(12) 0.0127(12)
C13 0.0217(14) 0.0251(15) 0.0275(16) 0.0124(13) 0.0015(12) 0.0083(12)
C14 0.0265(15) 0.0295(16) 0.0277(16) 0.0110(13) 0.0059(12) 0.0124(13)
C15 0.0239(14) 0.0281(16) 0.0256(15) 0.0110(12) 0.0019(12) 0.0118(12)
C16 0.0300(16) 0.0404(18) 0.0271(16) 0.0137(14) 0.0096(13) 0.0205(14)
C17 0.0433(19) 0.0314(18) 0.0424(19) 0.0136(15) 0.0176(15) 0.0203(15)
C18 0.0320(17) 0.046(2) 0.0390(18) 0.0196(16) 0.0137(14) 0.0195(15)
C19 0.054(2) 0.065(2) 0.0395(19) 0.0255(17) 0.0216(16) 0.0460(19)
C20 0.0300(16) 0.0356(17) 0.0282(16) 0.0124(14) -0.0007(13) 0.0170(13)
C21 0.0354(18) 0.044(2) 0.0404(19) 0.0130(16) -0.0099(15) 0.0092(15)
C22 0.0405(19) 0.046(2) 0.0353(18) 0.0210(16) -0.0005(15) 0.0143(16)
C23 0.048(2) 0.067(2) 0.0255(17) 0.0125(16) 0.0020(15) 0.0313(18)
C24 0.0385(18) 0.050(2) 0.0287(17) 0.0088(15) 0.0008(14) 0.0324(16)
C25 0.041(3) 0.037(3) 0.051(4) 0.004(3) -0.008(3) 0.024(3)
C26 0.034(3) 0.073(4) 0.065(4) 0.046(3) 0.030(3) 0.037(3)
C27 0.032(3) 0.044(4) 0.033(3) 0.017(3) 0.009(2) 0.031(3)
C28 0.0191(14) 0.0287(16) 0.0263(15) 0.0101(13) 0.0002(12) 0.0074(12)
C29 0.0191(14) 0.0272(16) 0.0305(16) 0.0125(13) 0.0038(12) 0.0078(12)
C30 0.0196(14) 0.0278(16) 0.0414(18) 0.0177(14) 0.0007(13) 0.0074(12)
C31 0.0198(14) 0.0314(17) 0.0381(18) 0.0207(14) -0.0047(13) -0.0017(12)
C32 0.0291(16) 0.0320(17) 0.0234(15) 0.0125(13) 0.0011(13) 0.0015(13)
C33 0.0239(15) 0.0257(16) 0.0267(16) 0.0090(13) 0.0004(12) 0.0070(12)
C34 0.0272(16) 0.0336(17) 0.0336(17) 0.0102(14) 0.0054(13) 0.0158(13)
C35 0.046(2) 0.048(2) 0.050(2) 0.0079(17) 0.0070(17) 0.0310(17)
C36 0.0390(19) 0.054(2) 0.0340(18) 0.0117(16) 0.0109(15) 0.0199(16)
C37 0.0346(18) 0.0390(19) 0.0383(18) 0.0013(15) 0.0013(14) 0.0180(15)
C38 0.0289(17) 0.0407(19) 0.0436(19) 0.0277(16) -0.0062(14) 0.0030(14)
C39 0.034(4) 0.042(5) 0.051(5) 0.027(4) 0.005(3) 0.016(3)
C40 0.045(4) 0.041(4) 0.049(5) 0.026(4) -0.034(4) -0.008(3)
C41 0.034(4) 0.064(5) 0.059(5) 0.041(4) 0.004(3) 0.029(4)
C42 0.0335(17) 0.0387(19) 0.0273(17) 0.0099(14) 0.0056(13) 0.0160(14)
C43 0.036(3) 0.035(3) 0.060(4) -0.005(3) 0.014(3) 0.010(2)
C44 0.038(3) 0.054(4) 0.062(5) 0.025(3) 0.024(3) 0.016(3)
C45 0.061(4) 0.071(6) 0.043(3) 0.012(3) 0.015(3) 0.051(4)
C46 0.0341(19) 0.064(3) 0.048(2) 0.0276(19) 0.0026(16) 0.0186(18)
C47 0.0250(16) 0.060(2) 0.060(2) 0.041(2) -0.0006(16) 0.0073(16)
C48 0.0345(18) 0.040(2) 0.056(2) 0.0195(17) -0.0128(17) 0.0070(16)
C49 0.054(2) 0.072(3) 0.080(3) 0.037(2) 0.014(2) 0.015(2)
C50 0.048(2) 0.064(3) 0.069(3) 0.030(2) 0.000(2) 0.0007(19)
C51 0.045(2) 0.060(3) 0.062(2) 0.0378(19) 0.0028(19) 0.0069(19)
C52 0.056(7) 0.042(7) 0.051(8) 0.006(5) 0.005(6) 0.039(6)
C53 0.093(12) 0.119(15) 0.057(8) 0.043(9) 0.038(8) 0.096(12)
C55 0.040(4) 0.065(6) 0.039(4) 0.017(4) -0.013(3) 0.018(4)
C56 0.068(6) 0.120(8) 0.039(4) 0.045(5) -0.001(4) 0.049(5)
C57 0.049(5) 0.065(6) 0.109(8) 0.067(6) -0.028(5) -0.001(4)
C58 0.111(19) 0.12(2) 0.049(11) 0.030(12) 0.031(11) 0.100(18)
C59 0.038(8) 0.058(11) 0.058(9) 0.000(8) 0.022(7) 0.029(8)
C60 0.064(12) 0.044(10) 0.106(18) -0.003(12) 0.019(13) 0.032(8)

loop_
_atom_type_symbol
_atom_type_description
_atom_type_scat_dispersion_real
_atom_type_scat_dispersion_imag
_atom_type_scat_source
H H 0.0000 0.0000 'International Tables Vol C Tables 4.2.6.8 and 6.1.1.4'
C C 0.0033 0.0016 'International Tables Vol C Tables 4.2.6.8 and 6.1.1.4'
O O 0.0106 0.0060 'International Tables Vol C Tables 4.2.6.8 and 6.1.1.4'
P P 0.1023 0.0942 'International Tables Vol C Tables 4.2.6.8 and 6.1.1.4'
Rh Rh -1.1178 0.9187 'International Tables Vol C Tables 4.2.6.8 and 6.1.1.4'

loop_
_geom_angle_atom_site_label_1
_geom_angle_atom_site_label_2
_geom_angle_atom_site_label_3
_geom_angle
_geom_angle_site_symmetry_1
_geom_angle_site_symmetry_3
C1 Rh1 C2 93.08(13) . .
C1 Rh1 P2 94.98(9) . .
C2 Rh1 P2 159.32(11) . .
C1 Rh1 P1 161.91(10) . .
C2 Rh1 P1 90.77(9) . .
P2 Rh1 P1 87.44(3) . .
O1 C1 Rh1 177.8(3) . .
O2 C2 Rh1 176.7(4) . .
C3 P1 C10 105.69(12) . .
C3 P1 Rh1 126.40(9) . .
C10 P1 Rh1 119.15(9) . .
C4 C3 C8 117.0(2) . .
C4 C3 P1 118.8(2) . .
C8 C3 P1 123.8(2) . .
C5 C4 C3 122.3(3) . .
C5 C4 H1 118.8 . .
C3 C4 H1 118.8 . .
C4 C5 C6 120.4(3) . .
C4 C5 H2 119.8 . .
C6 C5 H2 119.8 . .
C7 C6 C5 120.0(3) . .
C7 C6 H3 120.0 . .
C5 C6 H3 120.0 . .
C6 C7 C8 121.8(3) . .
C6 C7 H4 119.1 . .
C8 C7 H4 119.1 . .
C7 C8 C9 116.7(2) . .
C7 C8 C3 118.5(2) . .
C9 C8 C3 124.8(2) . .
C8 C9 P2 129.9(2) . .
C8 C9 H5 115.0 . .
P2 C9 H5 115.0 . .
C9 P2 C28 103.07(12) . .
C9 P2 Rh1 125.89(10) . .
C28 P2 Rh1 130.27(9) . .
C15 C10 C11 119.2(2) . .
C15 C10 P1 123.29(18) . .
C11 C10 P1 117.36(19) . .
C12 C11 C10 117.8(2) . .
C12 C11 C16 116.0(2) . .
C10 C11 C16 126.2(2) . .
C11 C12 C13 124.5(2) . .
C11 C12 H6 117.8 . .
C13 C12 H6 117.8 . .
C14 C13 C12 116.5(2) . .
C14 C13 C20 123.4(2) . .
C12 C13 C20 120.1(2) . .
C13 C14 C15 123.9(2) . .
C13 C14 H7 118.0 . .
C15 C14 H7 118.0 . .
C14 C15 C10 118.1(2) . .
C14 C15 C24 112.4(2) . .
C10 C15 C24 129.5(2) . .
C17 C16 C18 110.5(2) . .
C17 C16 C19 104.6(2) . .
C18 C16 C19 105.3(2) . .
C17 C16 C11 113.3(2) . .
C18 C16 C11 110.8(2) . .
C19 C16 C11 112.0(2) . .
C16 C17 H8 109.5 . .
C16 C17 H9 109.5 . .
H8 C17 H9 109.5 . .
C16 C17 H10 109.5 . .
H8 C17 H10 109.5 . .
H9 C17 H10 109.5 . .
C16 C18 H11 109.5 . .
C16 C18 H12 109.5 . .
H11 C18 H12 109.5 . .
C16 C18 H13 109.5 . .
H11 C18 H13 109.5 . .
H12 C18 H13 109.5 . .
C16 C19 H14 109.5 . .
C16 C19 H15 109.5 . .
H14 C19 H15 109.5 . .
C16 C19 H16 109.5 . .
H14 C19 H16 109.5 . .
H15 C19 H16 109.5 . .
C23 C20 C22 108.8(2) . .
C23 C20 C13 112.4(2) . .
C22 C20 C13 110.3(2) . .
C23 C20 C21 108.4(2) . .
C22 C20 C21 108.4(2) . .
C13 C20 C21 108.5(2) . .
C20 C21 H17 109.5 . .
C20 C21 H18 109.5 . .
H17 C21 H18 109.5 . .
C20 C21 H19 109.5 . .
H17 C21 H19 109.5 . .
H18 C21 H19 109.5 . .
C20 C22 H20 109.5 . .
C20 C22 H21 109.5 . .
H20 C22 H21 109.5 . .
C20 C22 H22 109.5 . .
H20 C22 H22 109.5 . .
H21 C22 H22 109.5 . .
C20 C23 H23 109.5 . .
C20 C23 H24 109.5 . .
H23 C23 H24 109.5 . .
C20 C23 H25 109.5 . .
H23 C23 H25 109.5 . .
H24 C23 H25 109.5 . .
C54 C24 C53 116.7(8) . .
C54 C24 C25 126.0(6) . .
C53 C24 C25 49.5(6) . .
C54 C24 C27 23.5(5) . .
C53 C24 C27 121.8(5) . .
C25 C24 C27 109.7(3) . .
C54 C24 C15 120.0(6) . .
C53 C24 C15 116.0(4) . .
C25 C24 C15 109.4(3) . .
C27 C24 C15 122.1(3) . .
C54 C24 C26 80.8(5) . .
C53 C24 C26 58.6(7) . .
C25 C24 C26 107.9(4) . .
C27 C24 C26 102.4(3) . .
C15 C24 C26 104.2(3) . .
C54 C24 C52 101.0(6) . .
C53 C24 C52 95.2(7) . .
C25 C24 C52 46.8(4) . .
C27 C24 C52 77.7(4) . .
C15 C24 C52 100.8(3) . .
C26 C24 C52 149.9(4) . .
C24 C25 H26 109.5 . .
C24 C25 H27 109.5 . .
H26 C25 H27 109.5 . .
C24 C25 H28 109.5 . .
H26 C25 H28 109.5 . .
H27 C25 H28 109.5 . .
C24 C26 H29 109.5 . .
C24 C26 H30 109.5 . .
H29 C26 H30 109.5 . .
C24 C26 H31 109.5 . .
H29 C26 H31 109.5 . .
H30 C26 H31 109.5 . .
C24 C27 H32 109.5 . .
C24 C27 H33 109.5 . .
H32 C27 H33 109.5 . .
C24 C27 H34 109.5 . .
H32 C27 H34 109.5 . .
H33 C27 H34 109.5 . .
C33 C28 C29 119.4(2) . .
C33 C28 P2 121.11(19) . .
C29 C28 P2 118.70(19) . .
C30 C29 C28 118.0(2) . .
C30 C29 C34 116.8(2) . .
C28 C29 C34 125.2(2) . .
C29 C30 C31 123.7(3) . .
C29 C30 H35 118.1 . .
C31 C30 H35 118.1 . .
C32 C31 C30 117.0(2) . .
C32 C31 C38 121.7(3) . .
C30 C31 C38 121.2(3) . .
C31 C32 C33 124.1(3) . .
C31 C32 H36 118.0 . .
C33 C32 H36 118.0 . .
C32 C33 C28 117.5(2) . .
C32 C33 C42 113.6(2) . .
C28 C33 C42 128.9(2) . .
C36 C34 C37 111.8(2) . .
C36 C34 C35 106.4(2) . .
C37 C34 C35 104.2(2) . .
C36 C34 C29 111.1(2) . .
C37 C34 C29 111.8(2) . .
C35 C34 C29 111.3(2) . .
C34 C35 H37 109.5 . .
C34 C35 H38 109.5 . .
H37 C35 H38 109.5 . .
C34 C35 H39 109.5 . .
H37 C35 H39 109.5 . .
H38 C35 H39 109.5 . .
C34 C36 H40 109.5 . .
C34 C36 H41 109.5 . .
H40 C36 H41 109.5 . .
C34 C36 H42 109.5 . .
H40 C36 H42 109.5 . .
H41 C36 H42 109.5 . .
C34 C37 H43 109.5 . .
C34 C37 H44 109.5 . .
H43 C37 H44 109.5 . .
C34 C37 H45 109.5 . .
H43 C37 H45 109.5 . .
H44 C37 H45 109.5 . .
C55 C38 C57 115.7(5) . .
C55 C38 C40 55.7(4) . .
C57 C38 C40 142.5(4) . .
C55 C38 C39 139.0(4) . .
C57 C38 C39 44.2(4) . .
C40 C38 C39 114.4(5) . .
C55 C38 C31 110.1(3) . .
C57 C38 C31 107.8(3) . .
C40 C38 C31 109.1(3) . .
C39 C38 C31 110.5(3) . .
C55 C38 C56 106.8(4) . .
C57 C38 C56 106.1(5) . .
C40 C38 C56 54.5(4) . .
C39 C38 C56 63.7(4) . .
C31 C38 C56 110.2(3) . .
C55 C38 C41 51.7(4) . .
C57 C38 C41 66.8(5) . .
C40 C38 C41 104.6(4) . .
C39 C38 C41 106.5(4) . .
C31 C38 C41 111.6(3) . .
C56 C38 C41 137.6(4) . .
C38 C39 H46 109.5 . .
C38 C39 H47 109.5 . .
H46 C39 H47 109.5 . .
C38 C39 H48 109.5 . .
H46 C39 H48 109.5 . .
H47 C39 H48 109.5 . .
C38 C40 H49 109.5 . .
C38 C40 H50 109.5 . .
H49 C40 H50 109.5 . .
C38 C40 H51 109.5 . .
H49 C40 H51 109.5 . .
H50 C40 H51 109.5 . .
C38 C41 H52 109.5 . .
C38 C41 H53 109.5 . .
H52 C41 H53 109.5 . .
C38 C41 H54 109.5 . .
H52 C41 H54 109.5 . .
H53 C41 H54 109.5 . .
C60 C42 C44 135.9(8) . .
C60 C42 C45 71.4(9) . .
C44 C42 C45 105.6(4) . .
C60 C42 C59 110.7(9) . .
C44 C42 C59 73.6(7) . .
C45 C42 C59 39.6(7) . .
C60 C42 C43 37.7(9) . .
C44 C42 C43 109.1(3) . .
C45 C42 C43 104.2(4) . .
C59 C42 C43 137.5(7) . .
C60 C42 C33 110.3(7) . .
C44 C42 C33 108.5(3) . .
C45 C42 C33 120.3(3) . .
C59 C42 C33 110.3(6) . .
C43 C42 C33 108.7(3) . .
C60 C42 C58 111.6(11) . .
C44 C42 C58 34.0(9) . .
C45 C42 C58 126.4(7) . .
C59 C42 C58 105.1(10) . .
C43 C42 C58 77.4(10) . .
C33 C42 C58 108.7(6) . .
C42 C43 H55 109.5 . .
C42 C43 H56 109.5 . .
H55 C43 H56 109.5 . .
C42 C43 H57 109.5 . .
H55 C43 H57 109.5 . .
H56 C43 H57 109.5 . .
C42 C44 H58 109.5 . .
C42 C44 H59 109.5 . .
H58 C44 H59 109.5 . .
C42 C44 H60 109.5 . .
H58 C44 H60 109.5 . .
H59 C44 H60 109.5 . .
C42 C45 H61 109.5 . .
C42 C45 H62 109.5 . .
H61 C45 H62 109.5 . .
C42 C45 H63 109.5 . .
H61 C45 H63 109.5 . .
H62 C45 H63 109.5 . .
C47 C46 C48 119.6(3) . 2_766
C47 C46 H64 120.2 . .
C48 C46 H64 120.2 2_766 .
C46 C47 C48 120.8(3) . .
C46 C47 H65 119.6 . .
C48 C47 H65 119.6 . .
C47 C48 C46 119.6(3) . 2_766
C47 C48 H66 120.2 . .
C46 C48 H66 120.2 2_766 .
C50 C49 H67 109.5 . .
C50 C49 H68 109.5 . .
H67 C49 H68 109.5 . .
C50 C49 H69 109.5 . .
H67 C49 H69 109.5 . .
H68 C49 H69 109.5 . .
C51 C50 C49 115.0(3) . .
C51 C50 H70 108.5 . .
C49 C50 H70 108.5 . .
C51 C50 H71 108.5 . .
C49 C50 H71 108.5 . .
H70 C50 H71 107.5 . .
C51 C51 C50 116.2(4) 2_665 .
C51 C51 H72 108.2 2_665 .
C50 C51 H72 108.2 . .
C51 C51 H73 108.2 2_665 .
C50 C51 H73 108.2 . .
H72 C51 H73 107.4 . .
C24 C52 H74 109.5 . .
C24 C52 H75 109.5 . .
H74 C52 H75 109.5 . .
C24 C52 H76 109.5 . .
H74 C52 H76 109.5 . .
H75 C52 H76 109.5 . .
C24 C53 H77 109.5 . .
C24 C53 H78 109.5 . .
H77 C53 H78 109.5 . .
C24 C53 H79 109.5 . .
H77 C53 H79 109.5 . .
H78 C53 H79 109.5 . .
C24 C54 H80 109.5 . .
C24 C54 H81 109.5 . .
H80 C54 H81 109.5 . .
C24 C54 H82 109.5 . .
H80 C54 H82 109.5 . .
H81 C54 H82 109.5 . .
C38 C55 H83 109.5 . .
C38 C55 H84 109.5 . .
H83 C55 H84 109.5 . .
C38 C55 H85 109.5 . .
H83 C55 H85 109.5 . .
H84 C55 H85 109.5 . .
C38 C56 H86 109.5 . .
C38 C56 H87 109.5 . .
H86 C56 H87 109.5 . .
C38 C56 H88 109.5 . .
H86 C56 H88 109.5 . .
H87 C56 H88 109.5 . .
C38 C57 H89 109.5 . .
C38 C57 H90 109.5 . .
H89 C57 H90 109.5 . .
C38 C57 H91 109.5 . .
H89 C57 H91 109.5 . .
H90 C57 H91 109.5 . .
C42 C58 H92 109.5 . .
C42 C58 H93 109.5 . .
H92 C58 H93 109.5 . .
C42 C58 H94 109.5 . .
H92 C58 H94 109.5 . .
H93 C58 H94 109.5 . .
C42 C59 H95 109.5 . .
C42 C59 H96 109.5 . .
H95 C59 H96 109.5 . .
C42 C59 H97 109.5 . .
H95 C59 H97 109.5 . .
H96 C59 H97 109.5 . .
C42 C60 H98 109.5 . .
C42 C60 H99 109.5 . .
H98 C60 H99 109.5 . .
C42 C60 H100 109.5 . .
H98 C60 H100 109.5 . .
H99 C60 H100 109.5 . .

loop_
_geom_bond_atom_site_label_1
_geom_bond_atom_site_label_2
_geom_bond_distance
_geom_bond_site_symmetry_2
Rh1 C1 1.892(3) .
Rh1 C2 1.921(3) .
Rh1 P2 2.2473(7) .
Rh1 P1 2.2661(7) .
C1 O1 1.133(3) .
C2 O2 1.101(3) .
P1 C3 1.774(3) .
P1 C10 1.847(3) .
C3 C4 1.421(4) .
C3 C8 1.437(3) .
C4 C5 1.367(4) .
C4 H1 0.9500 .
C5 C6 1.390(4) .
C5 H2 0.9500 .
C6 C7 1.361(4) .
C6 H3 0.9500 .
C7 C8 1.426(4) .
C7 H4 0.9500 .
C8 C9 1.428(3) .
C9 P2 1.677(3) .
C9 H5 0.9500 .
P2 C28 1.833(3) .
C10 C15 1.421(3) .
C10 C11 1.440(3) .
C11 C12 1.381(3) .
C11 C16 1.557(4) .
C12 C13 1.386(3) .
C12 H6 0.9500 .
C13 C14 1.376(3) .
C13 C20 1.537(3) .
C14 C15 1.400(3) .
C14 H7 0.9500 .
C15 C24 1.578(3) .
C16 C17 1.539(4) .
C16 C18 1.540(4) .
C16 C19 1.547(4) .
C17 H8 0.9800 .
C17 H9 0.9800 .
C17 H10 0.9800 .
C18 H11 0.9800 .
C18 H12 0.9800 .
C18 H13 0.9800 .
C19 H14 0.9800 .
C19 H15 0.9800 .
C19 H16 0.9800 .
C20 C23 1.520(4) .
C20 C22 1.537(4) .
C20 C21 1.541(4) .
C21 H17 0.9800 .
C21 H18 0.9800 .
C21 H19 0.9800 .
C22 H20 0.9800 .
C22 H21 0.9800 .
C22 H22 0.9800 .
C23 H23 0.9800 .
C23 H24 0.9800 .
C23 H25 0.9800 .
C24 C54 1.439(14) .
C24 C53 1.459(11) .
C24 C25 1.466(5) .
C24 C27 1.501(5) .
C24 C26 1.634(5) .
C24 C52 1.825(11) .
C25 H26 0.9800 .
C25 H27 0.9800 .
C25 H28 0.9800 .
C26 H29 0.9800 .
C26 H30 0.9800 .
C26 H31 0.9800 .
C27 H32 0.9800 .
C27 H33 0.9800 .
C27 H34 0.9800 .
C28 C33 1.429(4) .
C28 C29 1.433(3) .
C29 C30 1.383(3) .
C29 C34 1.565(4) .
C30 C31 1.386(4) .
C30 H35 0.9500 .
C31 C32 1.373(4) .
C31 C38 1.538(4) .
C32 C33 1.397(3) .
C32 H36 0.9500 .
C33 C42 1.558(4) .
C34 C36 1.530(4) .
C34 C37 1.535(4) .
C34 C35 1.549(4) .
C35 H37 0.9800 .
C35 H38 0.9800 .
C35 H39 0.9800 .
C36 H40 0.9800 .
C36 H41 0.9800 .
C36 H42 0.9800 .
C37 H43 0.9800 .
C37 H44 0.9800 .
C37 H45 0.9800 .
C38 C55 1.461(7) .
C38 C57 1.485(8) .
C38 C40 1.488(6) .
C38 C39 1.500(7) .
C38 C56 1.621(7) .
C38 C41 1.634(7) .
C39 H46 0.9800 .
C39 H47 0.9800 .
C39 H48 0.9800 .
C40 H49 0.9800 .
C40 H50 0.9800 .
C40 H51 0.9800 .
C41 H52 0.9800 .
C41 H53 0.9800 .
C41 H54 0.9800 .
C42 C60 1.471(18) .
C42 C44 1.518(6) .
C42 C45 1.534(6) .
C42 C59 1.536(13) .
C42 C43 1.554(6) .
C42 C58 1.560(16) .
C43 H55 0.9800 .
C43 H56 0.9800 .
C43 H57 0.9800 .
C44 H58 0.9800 .
C44 H59 0.9800 .
C44 H60 0.9800 .
C45 H61 0.9800 .
C45 H62 0.9800 .
C45 H63 0.9800 .
C46 C47 1.370(4) .
C46 C48 1.388(4) 2_766
C46 H64 0.9500 .
C47 C48 1.387(4) .
C47 H65 0.9500 .
C48 C46 1.388(4) 2_766
C48 H66 0.9500 .
C49 C50 1.536(5) .
C49 H67 0.9800 .
C49 H68 0.9800 .
C49 H69 0.9800 .
C50 C51 1.513(5) .
C50 H70 0.9900 .
C50 H71 0.9900 .
C51 C51 1.469(6) 2_665
C51 H72 0.9900 .
C51 H73 0.9900 .
C52 H74 0.9800 .
C52 H75 0.9800 .
C52 H76 0.9800 .
C53 H77 0.9800 .
C53 H78 0.9800 .
C53 H79 0.9800 .
C54 H80 0.9800 .
C54 H81 0.9800 .
C54 H82 0.9800 .
C55 H83 0.9800 .
C55 H84 0.9800 .
C55 H85 0.9800 .
C56 H86 0.9800 .
C56 H87 0.9800 .
C56 H88 0.9800 .
C57 H89 0.9800 .
C57 H90 0.9800 .
C57 H91 0.9800 .
C58 H92 0.9800 .
C58 H93 0.9800 .
C58 H94 0.9800 .
C59 H95 0.9800 .
C59 H96 0.9800 .
C59 H97 0.9800 .
C60 H98 0.9800 .
C60 H99 0.9800 .
C60 H100 0.9800 .

loop_
_geom_torsion_atom_site_label_1
_geom_torsion_atom_site_label_2
_geom_torsion_atom_site_label_3
_geom_torsion_atom_site_label_4
_geom_torsion
_geom_torsion_site_symmetry_1
_geom_torsion_site_symmetry_4
C2 Rh1 C1 O1 -89(7) . .
P2 Rh1 C1 O1 111(7) . .
P1 Rh1 C1 O1 13(8) . .
C1 Rh1 C2 O2 -94(6) . .
P2 Rh1 C2 O2 19(6) . .
P1 Rh1 C2 O2 103(6) . .
C1 Rh1 P1 C3 103.9(3) . .
C2 Rh1 P1 C3 -153.71(15) . .
P2 Rh1 P1 C3 5.67(11) . .
C1 Rh1 P1 C10 -113.4(3) . .
C2 Rh1 P1 C10 -10.98(14) . .
P2 Rh1 P1 C10 148.41(10) . .
C10 P1 C3 C4 25.8(2) . .
Rh1 P1 C3 C4 172.46(16) . .
C10 P1 C3 C8 -161.5(2) . .
Rh1 P1 C3 C8 -14.9(3) . .
C8 C3 C4 C5 -0.5(4) . .
P1 C3 C4 C5 172.7(2) . .
C3 C4 C5 C6 0.0(4) . .
C4 C5 C6 C7 0.6(4) . .
C5 C6 C7 C8 -0.5(4) . .
C6 C7 C8 C9 177.3(2) . .
C6 C7 C8 C3 -0.1(4) . .
C4 C3 C8 C7 0.6(4) . .
P1 C3 C8 C7 -172.24(19) . .
C4 C3 C8 C9 -176.6(2) . .
P1 C3 C8 C9 10.6(4) . .
C7 C8 C9 P2 -174.5(2) . .
C3 C8 C9 P2 2.7(4) . .
C8 C9 P2 C28 177.8(2) . .
C8 C9 P2 Rh1 -11.4(3) . .
C1 Rh1 P2 C9 -156.82(15) . .
C2 Rh1 P2 C9 90.6(3) . .
P1 Rh1 P2 C9 5.22(12) . .
C1 Rh1 P2 C28 11.35(15) . .
C2 Rh1 P2 C28 -101.2(3) . .
P1 Rh1 P2 C28 173.38(12) . .
C3 P1 C10 C15 73.9(2) . .
Rh1 P1 C10 C15 -75.7(2) . .
C3 P1 C10 C11 -109.8(2) . .
Rh1 P1 C10 C11 100.57(19) . .
C15 C10 C11 C12 0.2(4) . .
P1 C10 C11 C12 -176.24(19) . .
C15 C10 C11 C16 179.7(2) . .
P1 C10 C11 C16 3.3(3) . .
C10 C11 C12 C13 -0.8(4) . .
C16 C11 C12 C13 179.7(2) . .
C11 C12 C13 C14 0.5(4) . .
C11 C12 C13 C20 -179.9(2) . .
C12 C13 C14 C15 0.4(4) . .
C20 C13 C14 C15 -179.2(3) . .
C13 C14 C15 C10 -0.9(4) . .
C13 C14 C15 C24 178.3(3) . .
C11 C10 C15 C14 0.6(4) . .
P1 C10 C15 C14 176.8(2) . .
C11 C10 C15 C24 -178.5(3) . .
P1 C10 C15 C24 -2.3(4) . .
C12 C11 C16 C17 -125.7(3) . .
C10 C11 C16 C17 54.8(3) . .
C12 C11 C16 C18 109.5(3) . .
C10 C11 C16 C18 -70.0(3) . .
C12 C11 C16 C19 -7.7(3) . .
C10 C11 C16 C19 172.8(3) . .
C14 C13 C20 C23 -4.9(4) . .
C12 C13 C20 C23 175.5(3) . .
C14 C13 C20 C22 -126.6(3) . .
C12 C13 C20 C22 53.8(3) . .
C14 C13 C20 C21 114.9(3) . .
C12 C13 C20 C21 -64.7(3) . .
C14 C15 C24 C54 148.9(6) . .
C10 C15 C24 C54 -32.0(7) . .
C14 C15 C24 C53 -0.2(8) . .
C10 C15 C24 C53 179.0(8) . .
C14 C15 C24 C25 -53.8(4) . .
C10 C15 C24 C25 125.4(4) . .
C14 C15 C24 C27 176.3(4) . .
C10 C15 C24 C27 -4.6(5) . .
C14 C15 C24 C26 61.4(3) . .
C10 C15 C24 C26 -119.4(3) . .
C14 C15 C24 C52 -101.6(4) . .
C10 C15 C24 C52 77.6(5) . .
C9 P2 C28 C33 76.8(2) . .
Rh1 P2 C28 C33 -93.3(2) . .
C9 P2 C28 C29 -93.1(2) . .
Rh1 P2 C28 C29 96.7(2) . .
C33 C28 C29 C30 -5.8(4) . .
P2 C28 C29 C30 164.3(2) . .
C33 C28 C29 C34 174.6(2) . .
P2 C28 C29 C34 -15.3(4) . .
C28 C29 C30 C31 2.2(4) . .
C34 C29 C30 C31 -178.1(2) . .
C29 C30 C31 C32 2.0(4) . .
C29 C30 C31 C38 -178.9(2) . .
C30 C31 C32 C33 -2.8(4) . .
C38 C31 C32 C33 178.2(3) . .
C31 C32 C33 C28 -0.7(4) . .
C31 C32 C33 C42 179.3(3) . .
C29 C28 C33 C32 5.1(4) . .
P2 C28 C33 C32 -164.8(2) . .
C29 C28 C33 C42 -175.0(3) . .
P2 C28 C33 C42 15.2(4) . .
C30 C29 C34 C36 -104.7(3) . .
C28 C29 C34 C36 74.9(3) . .
C30 C29 C34 C37 129.7(3) . .
C28 C29 C34 C37 -50.7(4) . .
C30 C29 C34 C35 13.7(3) . .
C28 C29 C34 C35 -166.7(3) . .
C32 C31 C38 C55 -122.5(4) . .
C30 C31 C38 C55 58.5(5) . .
C32 C31 C38 C57 110.4(5) . .
C30 C31 C38 C57 -68.6(6) . .
C32 C31 C38 C40 -63.0(5) . .
C30 C31 C38 C40 118.0(4) . .
C32 C31 C38 C39 63.6(5) . .
C30 C31 C38 C39 -115.4(4) . .
C32 C31 C38 C56 -4.9(5) . .
C30 C31 C38 C56 176.1(4) . .
C32 C31 C38 C41 -178.1(3) . .
C30 C31 C38 C41 2.9(4) . .
C32 C33 C42 C60 100.1(12) . .
C28 C33 C42 C60 -79.9(13) . .
C32 C33 C42 C44 -58.5(4) . .
C28 C33 C42 C44 121.5(4) . .
C32 C33 C42 C45 179.9(5) . .
C28 C33 C42 C45 0.0(6) . .
C32 C33 C42 C59 -137.4(10) . .
C28 C33 C42 C59 42.7(10) . .
C32 C33 C42 C43 60.0(4) . .
C28 C33 C42 C43 -119.9(4) . .
C32 C33 C42 C58 -22.6(13) . .
C28 C33 C42 C58 157.5(13) . .
C48 C46 C47 C48 -0.9(5) 2_766 .
C46 C47 C48 C46 0.9(5) . 2_766
C49 C50 C51 C51 -178.5(4) . 2_665
